data_4038562
loop_
_publ_author_name
'Wang, Yingchun'
'Opsomer, Tomas'
'Van Meervelt, Luc'
'Dehaen, Wim'

_publ_section_title
;
 Ring-Degenerate Rearrangement Resulting from the Azo Coupling Reaction of
 a 3-Aryl-1,3a,6a-triazapentalene.
;
_journal_name_full 'The Journal of organic chemistry'
_journal_paper_doi 10.1021/acs.joc.0c01153
_journal_year 2020
_chemical_formula_moiety 'C19 H15 N5 O2'
_chemical_formula_sum 'C19 H15 N5 O2'
_chemical_formula_weight 345.36
_space_group_crystal_system triclinic
_space_group_IT_number 2
_space_group_name_Hall '-P 1'
_space_group_name_H-M_alt 'P -1'
_atom_sites_solution_hydrogens geom
_atom_sites_solution_primary dual
_audit_creation_date 2020-02-21
_audit_creation_method
;
Olex2 1.3
(compiled 2019.11.21 svn.r41b79517 for OlexSys, GUI svn.r6003)
;
_cell_angle_alpha 60.722(10)
_cell_angle_beta 78.914(6)
_cell_angle_gamma 71.326(8)
_cell_formula_units_Z 2
_cell_length_a 9.1471(6)
_cell_length_b 10.2389(12)
_cell_length_c 10.4577(9)
_cell_measurement_reflns_used 2734
_cell_measurement_temperature 293(2)
_cell_measurement_theta_max 27.1910
_cell_measurement_theta_min 2.7870
_cell_volume 808.58(15)
_computing_cell_refinement 'CrysAlisPro 1.171.40.25a (Rigaku OD, 2018)'
_computing_data_collection 'CrysAlisPro 1.171.40.25a (Rigaku OD, 2018)'
_computing_data_reduction 'CrysAlisPro 1.171.40.25a (Rigaku OD, 2018)'
_computing_molecular_graphics 'Olex2 1.3 (Dolomanov et al., 2009)'
_computing_publication_material 'Olex2 1.3 (Dolomanov et al., 2009)'
_computing_structure_refinement 'SHELXL 2016/4 (Sheldrick, 2015)'
_computing_structure_solution 'SHELXT 2014/5 (Sheldrick, 2014)'
_diffrn_ambient_temperature 293(2)
_diffrn_detector 'CCD plate'
_diffrn_detector_area_resol_mean 15.9631
_diffrn_detector_type Eos
_diffrn_measured_fraction_theta_full 0.997
_diffrn_measured_fraction_theta_max 0.997
_diffrn_measurement_details
;
List of Runs (angles in degrees, time in seconds):

  # Type    Start    End  Width  t~exp~   \w     \q     \k     \f   Frames
--------------------------------------------------------------------------
  1  \w    -20.00  25.00   1.00   60.00    --  -17.07 -99.00 120.00   45
  2  \w    -43.00  55.00   1.00   60.00    --  -17.07  38.00 120.00   98
  3  \w    -20.00  25.00   1.00   60.00    --  -17.07 -99.00 -30.00   45
  4  \w    -93.00 -35.00   1.00   60.00    --  -17.07-178.00 -90.00   58
  5  \w     -7.00  91.00   1.00   60.00    --   18.87  38.00 -30.00   98
  6  \w    -50.00  40.00   1.00   60.00    --   18.87 -57.00-150.00   90
  7  \w    -54.00  44.00   1.00   60.00    --   18.87 -38.00 150.00   98
  8  \w    -20.00  61.00   1.00   60.00    --   18.87 -99.00   0.00   81
  9  \w    -25.00  92.00   1.00   60.00    --   18.87  19.00-150.00  117
;
_diffrn_measurement_device 'four-circle diffractometer'
_diffrn_measurement_device_type 'SuperNova, Single source at offset/far, Eos'
_diffrn_measurement_method '\w scans'
_diffrn_orient_matrix_type 'CrysAlisPro convention (1999,Acta A55,543-557)'
_diffrn_orient_matrix_UB_11 0.0238318000
_diffrn_orient_matrix_UB_12 -0.0695653000
_diffrn_orient_matrix_UB_13 -0.0066781000
_diffrn_orient_matrix_UB_21 -0.0308816000
_diffrn_orient_matrix_UB_22 0.0410979000
_diffrn_orient_matrix_UB_23 -0.0706750000
_diffrn_orient_matrix_UB_31 0.0720472000
_diffrn_orient_matrix_UB_32 0.0158880000
_diffrn_orient_matrix_UB_33 -0.0319085000
_diffrn_radiation_monochromator mirror
_diffrn_radiation_probe x-ray
_diffrn_radiation_type 'Mo K\a'
_diffrn_radiation_wavelength 0.71073
_diffrn_reflns_av_R_equivalents 0.0561
_diffrn_reflns_av_unetI/netI 0.0573
_diffrn_reflns_Laue_measured_fraction_full 0.997
_diffrn_reflns_Laue_measured_fraction_max 0.997
_diffrn_reflns_limit_h_max 11
_diffrn_reflns_limit_h_min -11
_diffrn_reflns_limit_k_max 12
_diffrn_reflns_limit_k_min -12
_diffrn_reflns_limit_l_max 13
_diffrn_reflns_limit_l_min -13
_diffrn_reflns_number 11341
_diffrn_reflns_point_group_measured_fraction_full 0.997
_diffrn_reflns_point_group_measured_fraction_max 0.997
_diffrn_reflns_theta_full 25.242
_diffrn_reflns_theta_max 26.367
_diffrn_reflns_theta_min 2.393
_diffrn_source 'micro-focus sealed X-ray tube'
_diffrn_source_type 'SuperNova (Mo) X-ray Source'
_exptl_absorpt_coefficient_mu 0.097
_exptl_absorpt_correction_T_max 1.00000
_exptl_absorpt_correction_T_min 0.26573
_exptl_absorpt_correction_type multi-scan
_exptl_absorpt_process_details
;
CrysAlisPro 1.171.40.25a (Rigaku Oxford Diffraction, 2018)
Empirical absorption correction using spherical harmonics,
 implemented in SCALE3 ABSPACK scaling algorithm.
;
_exptl_crystal_colour colourless
_exptl_crystal_colour_primary colourless
_exptl_crystal_density_diffrn 1.418
_exptl_crystal_description plate
_exptl_crystal_F_000 360
_exptl_crystal_size_max 0.5
_exptl_crystal_size_mid 0.2
_exptl_crystal_size_min 0.05
_refine_diff_density_max 0.273
_refine_diff_density_min -0.242
_refine_diff_density_rms 0.059
_refine_ls_extinction_method none
_refine_ls_goodness_of_fit_ref 1.066
_refine_ls_hydrogen_treatment constr
_refine_ls_matrix_type full
_refine_ls_number_parameters 236
_refine_ls_number_reflns 3299
_refine_ls_number_restraints 0
_refine_ls_restrained_S_all 1.066
_refine_ls_R_factor_all 0.1115
_refine_ls_R_factor_gt 0.0690
_refine_ls_shift/su_max 0.000
_refine_ls_shift/su_mean 0.000
_refine_ls_structure_factor_coef Fsqd
_refine_ls_weighting_details 'w=1/[\s^2^(Fo^2^)+(0.1000P)^2^] where P=(Fo^2^+2Fc^2^)/3'
_refine_ls_weighting_scheme calc
_refine_ls_wR_factor_gt 0.1747
_refine_ls_wR_factor_ref 0.2037
_reflns_Friedel_coverage 0.000
_reflns_number_gt 2010
_reflns_number_total 3299
_reflns_threshold_expression 'I > 2\s(I)'
_cod_data_source_file jo0c01153_si_002.cif
_cod_data_source_block wdh1101
_cod_database_code 4038562
_shelx_shelxl_version_number 2016/4
_chemical_oxdiff_formula 'C19 H15 N5 O2'
_chemical_oxdiff_usercomment YC317-2
_shelx_space_group_comment
;
The symmetry employed for this shelxl refinement is uniquely defined
by the following loop, which should always be used as a source of
symmetry information in preference to the above space-group names.
They are only intended as comments.
;
_shelx_estimated_absorpt_t_max 0.995
_shelx_estimated_absorpt_t_min 0.953
_diffrn_oxdiff_ac4_digest_frames
;
014304954f4b643f3dfc1abc8cb60ba3ed00027a0b2
;
_reflns_odcompleteness_completeness 99.91
_reflns_odcompleteness_iscentric 1
_reflns_odcompleteness_theta 26.32
_olex2_refinement_description
;
1. Fixed Uiso
 At 1.2 times of:
  All C(H) groups
 At 1.5 times of:
  All C(H,H,H) groups
2.a Aromatic/amide H refined with riding coordinates:
 C4(H4), C5(H5), C8(H8), C12(H12), C13(H13), C14(H14), C15(H15), C16(H16),
 C18(H18), C19(H19), C21(H21), C22(H22)
2.b Idealised Me refined as rotating group:
 C26(H26A,H26B,H26C)
;
_olex2_submission_original_sample_id YC137-2
_olex2_submission_special_instructions 'No special instructions were received'
_oxdiff_exptl_absorpt_empirical_details
;
Empirical correction (ABSPACK) includes:
- Absorption correction using spherical harmonics
- Frame scaling
;
_oxdiff_exptl_absorpt_empirical_full_max 1.877
_oxdiff_exptl_absorpt_empirical_full_min 0.245

loop_
_space_group_symop_operation_xyz
'x, y, z'
'-x, -y, -z'

loop_
_atom_site_label
_atom_site_type_symbol
_atom_site_fract_x
_atom_site_fract_y
_atom_site_fract_z
_atom_site_U_iso_or_equiv
_atom_site_adp_type
_atom_site_occupancy
_atom_site_site_symmetry_order
_atom_site_calc_flag
_atom_site_refinement_flags_posn
_atom_site_refinement_flags_adp
_atom_site_refinement_flags_occupancy
_atom_site_disorder_assembly
_atom_site_disorder_group
N1 N 0.3353(2) 0.6640(3) 0.6055(2) 0.0495(6) Uani 1 1 d . . . . .
N2 N 0.4643(2) 0.5605(3) 0.6743(2) 0.0404(6) Uani 1 1 d . . . . .
C3 C 0.5036(3) 0.4476(3) 0.8143(3) 0.0433(7) Uani 1 1 d . . . . .
C4 C 0.6638(3) 0.3866(3) 0.8056(3) 0.0497(7) Uani 1 1 d . . . . .
H4 H 0.724194 0.307626 0.883464 0.060 Uiso 1 1 calc R U . . .
C5 C 0.7165(3) 0.4617(3) 0.6649(3) 0.0478(7) Uani 1 1 d . . . . .
H5 H 0.818666 0.442823 0.630135 0.057 Uiso 1 1 calc R U . . .
N6 N 0.5927(2) 0.5703(3) 0.5829(2) 0.0403(6) Uani 1 1 d . . . . .
C7 C 0.5461(3) 0.6897(3) 0.4455(3) 0.0392(6) Uani 1 1 d . . . . .
C8 C 0.3878(3) 0.7416(3) 0.4669(3) 0.0463(7) Uani 1 1 d . . . . .
H8 H 0.323986 0.822339 0.392596 0.056 Uiso 1 1 calc R U . . .
N9 N 0.3893(2) 0.4227(3) 0.9221(2) 0.0444(6) Uani 1 1 d . . . . .
N10 N 0.4385(3) 0.3172(3) 1.0485(2) 0.0481(6) Uani 1 1 d . . . . .
C11 C 0.3187(3) 0.2907(3) 1.1598(3) 0.0421(6) Uani 1 1 d . . . . .
C12 C 0.1629(3) 0.3579(3) 1.1373(3) 0.0482(7) Uani 1 1 d . . . . .
H12 H 0.129137 0.427733 1.043023 0.058 Uiso 1 1 calc R U . . .
C13 C 0.0568(3) 0.3217(4) 1.2544(3) 0.0564(8) Uani 1 1 d . . . . .
H13 H -0.048216 0.365842 1.238268 0.068 Uiso 1 1 calc R U . . .
C14 C 0.1056(4) 0.2206(4) 1.3950(3) 0.0588(9) Uani 1 1 d . . . . .
H14 H 0.033935 0.197146 1.473693 0.071 Uiso 1 1 calc R U . . .
C15 C 0.2612(4) 0.1545(4) 1.4180(3) 0.0595(8) Uani 1 1 d . . . . .
H15 H 0.294535 0.086165 1.512726 0.071 Uiso 1 1 calc R U . . .
C16 C 0.3668(3) 0.1886(3) 1.3029(3) 0.0519(8) Uani 1 1 d . . . . .
H16 H 0.471616 0.143508 1.319750 0.062 Uiso 1 1 calc R U . . .
C17 C 0.6464(3) 0.7427(3) 0.3162(3) 0.0389(6) Uani 1 1 d . . . . .
C18 C 0.7968(3) 0.6580(3) 0.3024(3) 0.0478(7) Uani 1 1 d . . . . .
H18 H 0.838254 0.562288 0.379941 0.057 Uiso 1 1 calc R U . . .
C19 C 0.8846(3) 0.7158(3) 0.1738(3) 0.0477(7) Uani 1 1 d . . . . .
H19 H 0.984307 0.657539 0.166070 0.057 Uiso 1 1 calc R U . . .
C20 C 0.8275(3) 0.8578(3) 0.0568(3) 0.0403(6) Uani 1 1 d . . . . .
C21 C 0.6785(3) 0.9434(3) 0.0704(3) 0.0473(7) Uani 1 1 d . . . . .
H21 H 0.638173 1.039649 -0.007136 0.057 Uiso 1 1 calc R U . . .
C22 C 0.5904(3) 0.8870(3) 0.1976(3) 0.0461(7) Uani 1 1 d . . . . .
H22 H 0.491139 0.946273 0.204929 0.055 Uiso 1 1 calc R U . . .
C23 C 0.9178(3) 0.9212(3) -0.0843(3) 0.0442(7) Uani 1 1 d . . . . .
O24 O 0.8656(2) 1.0351(3) -0.1932(2) 0.0685(7) Uani 1 1 d . . . . .
O25 O 1.0643(2) 0.8363(2) -0.0758(2) 0.0551(6) Uani 1 1 d . . . . .
C26 C 1.1588(3) 0.8849(4) -0.2089(3) 0.0628(9) Uani 1 1 d . . . . .
H26A H 1.121766 0.870548 -0.279885 0.094 Uiso 1 1 calc R U . . .
H26B H 1.263769 0.823971 -0.188760 0.094 Uiso 1 1 calc R U . . .
H26C H 1.153808 0.992554 -0.247025 0.094 Uiso 1 1 calc R U . . .

loop_
_atom_site_aniso_label
_atom_site_aniso_U_11
_atom_site_aniso_U_22
_atom_site_aniso_U_33
_atom_site_aniso_U_23
_atom_site_aniso_U_13
_atom_site_aniso_U_12
N1 0.0390(12) 0.0521(15) 0.0376(13) -0.0114(11) 0.0058(10) -0.0068(11)
N2 0.0334(12) 0.0438(14) 0.0345(13) -0.0143(11) 0.0078(10) -0.0098(10)
C3 0.0419(15) 0.0451(17) 0.0328(15) -0.0120(13) 0.0047(12) -0.0125(13)
C4 0.0485(16) 0.0485(18) 0.0359(16) -0.0088(13) 0.0001(13) -0.0114(13)
C5 0.0364(15) 0.0536(18) 0.0401(17) -0.0147(14) 0.0035(12) -0.0096(13)
N6 0.0341(12) 0.0453(14) 0.0332(12) -0.0136(11) 0.0087(10) -0.0134(10)
C7 0.0389(15) 0.0367(15) 0.0322(14) -0.0111(12) 0.0023(12) -0.0080(12)
C8 0.0365(14) 0.0494(17) 0.0369(16) -0.0122(13) 0.0035(12) -0.0068(12)
N9 0.0431(13) 0.0478(15) 0.0347(13) -0.0154(11) 0.0074(10) -0.0136(11)
N10 0.0457(13) 0.0496(15) 0.0348(13) -0.0125(11) 0.0074(11) -0.0118(11)
C11 0.0408(15) 0.0421(16) 0.0370(15) -0.0158(13) 0.0079(12) -0.0127(12)
C12 0.0445(16) 0.0487(17) 0.0396(16) -0.0133(14) 0.0035(13) -0.0124(13)
C13 0.0438(16) 0.058(2) 0.060(2) -0.0251(17) 0.0105(15) -0.0146(14)
C14 0.060(2) 0.058(2) 0.0442(19) -0.0156(16) 0.0185(15) -0.0223(16)
C15 0.071(2) 0.058(2) 0.0308(16) -0.0095(14) 0.0101(15) -0.0193(17)
C16 0.0454(16) 0.0529(19) 0.0401(17) -0.0128(14) 0.0035(13) -0.0091(13)
C17 0.0381(14) 0.0397(15) 0.0332(15) -0.0144(12) 0.0059(11) -0.0116(12)
C18 0.0423(16) 0.0421(16) 0.0363(16) -0.0061(13) 0.0032(12) -0.0056(12)
C19 0.0383(15) 0.0458(17) 0.0392(16) -0.0109(13) 0.0053(12) -0.0051(12)
C20 0.0400(15) 0.0404(16) 0.0318(15) -0.0108(12) 0.0046(11) -0.0131(12)
C21 0.0440(15) 0.0433(17) 0.0354(15) -0.0091(13) 0.0028(12) -0.0053(13)
C22 0.0371(14) 0.0481(17) 0.0418(16) -0.0179(14) 0.0022(12) -0.0041(12)
C23 0.0462(16) 0.0447(17) 0.0339(16) -0.0122(14) 0.0014(13) -0.0141(13)
O24 0.0641(14) 0.0632(15) 0.0369(12) -0.0013(11) 0.0063(10) -0.0063(11)
O25 0.0393(11) 0.0667(14) 0.0378(11) -0.0130(10) 0.0086(9) -0.0113(10)
C26 0.0549(18) 0.086(3) 0.0412(18) -0.0254(17) 0.0206(15) -0.0302(17)

loop_
_atom_type_symbol
_atom_type_description
_atom_type_scat_dispersion_real
_atom_type_scat_dispersion_imag
_atom_type_scat_source
C C 0.0033 0.0016 'International Tables Vol C Tables 4.2.6.8 and 6.1.1.4'
H H 0.0000 0.0000 'International Tables Vol C Tables 4.2.6.8 and 6.1.1.4'
N N 0.0061 0.0033 'International Tables Vol C Tables 4.2.6.8 and 6.1.1.4'
O O 0.0106 0.0060 'International Tables Vol C Tables 4.2.6.8 and 6.1.1.4'

loop_
_geom_angle_atom_site_label_1
_geom_angle_atom_site_label_2
_geom_angle_atom_site_label_3
_geom_angle
_geom_angle_site_symmetry_1
_geom_angle_site_symmetry_3
_geom_angle_publ_flag
C8 N1 N2 103.20(19) . . ?
N1 N2 C3 137.3(2) . . ?
N1 N2 N6 112.7(2) . . ?
N6 N2 C3 109.9(2) . . ?
N2 C3 C4 105.4(2) . . ?
N9 C3 N2 118.3(2) . . ?
N9 C3 C4 136.3(3) . . ?
C3 C4 H4 125.5 . . ?
C5 C4 C3 108.9(3) . . ?
C5 C4 H4 125.5 . . ?
C4 C5 H5 125.9 . . ?
C4 C5 N6 108.1(2) . . ?
N6 C5 H5 125.9 . . ?
N2 N6 C5 107.6(2) . . ?
N2 N6 C7 107.0(2) . . ?
C5 N6 C7 145.3(2) . . ?
N6 C7 C8 103.4(2) . . ?
N6 C7 C17 125.6(2) . . ?
C8 C7 C17 130.9(3) . . ?
N1 C8 C7 113.6(2) . . ?
N1 C8 H8 123.2 . . ?
C7 C8 H8 123.2 . . ?
N10 N9 C3 113.3(2) . . ?
N9 N10 C11 113.0(2) . . ?
C12 C11 N10 125.5(3) . . ?
C12 C11 C16 118.8(2) . . ?
C16 C11 N10 115.7(2) . . ?
C11 C12 H12 119.9 . . ?
C11 C12 C13 120.2(3) . . ?
C13 C12 H12 119.9 . . ?
C12 C13 H13 119.8 . . ?
C14 C13 C12 120.4(3) . . ?
C14 C13 H13 119.8 . . ?
C13 C14 H14 120.2 . . ?
C15 C14 C13 119.5(3) . . ?
C15 C14 H14 120.2 . . ?
C14 C15 H15 119.8 . . ?
C16 C15 C14 120.5(3) . . ?
C16 C15 H15 119.8 . . ?
C11 C16 H16 119.7 . . ?
C15 C16 C11 120.5(3) . . ?
C15 C16 H16 119.7 . . ?
C18 C17 C7 123.8(3) . . ?
C18 C17 C22 117.7(2) . . ?
C22 C17 C7 118.5(2) . . ?
C17 C18 H18 119.8 . . ?
C19 C18 C17 120.3(3) . . ?
C19 C18 H18 119.8 . . ?
C18 C19 H19 119.2 . . ?
C20 C19 C18 121.5(2) . . ?
C20 C19 H19 119.2 . . ?
C19 C20 C21 118.5(2) . . ?
C19 C20 C23 122.7(2) . . ?
C21 C20 C23 118.8(2) . . ?
C20 C21 H21 119.8 . . ?
C22 C21 C20 120.4(3) . . ?
C22 C21 H21 119.8 . . ?
C17 C22 H22 119.2 . . ?
C21 C22 C17 121.6(2) . . ?
C21 C22 H22 119.2 . . ?
O24 C23 C20 124.2(3) . . ?
O24 C23 O25 123.7(2) . . ?
O25 C23 C20 112.1(2) . . ?
C23 O25 C26 116.1(2) . . ?
O25 C26 H26A 109.5 . . ?
O25 C26 H26B 109.5 . . ?
O25 C26 H26C 109.5 . . ?
H26A C26 H26B 109.5 . . ?
H26A C26 H26C 109.5 . . ?
H26B C26 H26C 109.5 . . ?

loop_
_geom_bond_atom_site_label_1
_geom_bond_atom_site_label_2
_geom_bond_distance
_geom_bond_site_symmetry_2
_geom_bond_publ_flag
N1 N2 1.346(3) . ?
N1 C8 1.346(3) . ?
N2 C3 1.375(3) . ?
N2 N6 1.361(3) . ?
C3 C4 1.401(4) . ?
C3 N9 1.366(3) . ?
C4 H4 0.9300 . ?
C4 C5 1.359(4) . ?
C5 H5 0.9300 . ?
C5 N6 1.374(3) . ?
N6 C7 1.388(3) . ?
C7 C8 1.389(3) . ?
C7 C17 1.444(3) . ?
C8 H8 0.9300 . ?
N9 N10 1.279(3) . ?
N10 C11 1.421(3) . ?
C11 C12 1.380(4) . ?
C11 C16 1.398(4) . ?
C12 H12 0.9300 . ?
C12 C13 1.381(3) . ?
C13 H13 0.9300 . ?
C13 C14 1.378(4) . ?
C14 H14 0.9300 . ?
C14 C15 1.378(4) . ?
C15 H15 0.9300 . ?
C15 C16 1.365(3) . ?
C16 H16 0.9300 . ?
C17 C18 1.396(4) . ?
C17 C22 1.396(4) . ?
C18 H18 0.9300 . ?
C18 C19 1.383(3) . ?
C19 H19 0.9300 . ?
C19 C20 1.380(4) . ?
C20 C21 1.388(3) . ?
C20 C23 1.489(3) . ?
C21 H21 0.9300 . ?
C21 C22 1.374(3) . ?
C22 H22 0.9300 . ?
C23 O24 1.200(3) . ?
C23 O25 1.336(3) . ?
O25 C26 1.438(3) . ?
C26 H26A 0.9600 . ?
C26 H26B 0.9600 . ?
C26 H26C 0.9600 . ?

loop_
_geom_torsion_atom_site_label_1
_geom_torsion_atom_site_label_2
_geom_torsion_atom_site_label_3
_geom_torsion_atom_site_label_4
_geom_torsion
_geom_torsion_site_symmetry_1
_geom_torsion_site_symmetry_2
_geom_torsion_site_symmetry_3
_geom_torsion_site_symmetry_4
_geom_torsion_publ_flag
N1 N2 C3 C4 -178.6(3) . . . . ?
N1 N2 C3 N9 0.6(5) . . . . ?
N1 N2 N6 C5 179.1(2) . . . . ?
N1 N2 N6 C7 1.1(3) . . . . ?
N2 N1 C8 C7 0.4(3) . . . . ?
N2 C3 C4 C5 0.1(3) . . . . ?
N2 C3 N9 N10 -178.9(2) . . . . ?
N2 N6 C7 C8 -0.7(3) . . . . ?
N2 N6 C7 C17 178.3(2) . . . . ?
C3 N2 N6 C5 0.3(3) . . . . ?
C3 N2 N6 C7 -177.7(2) . . . . ?
C3 C4 C5 N6 0.1(3) . . . . ?
C3 N9 N10 C11 -179.3(2) . . . . ?
C4 C3 N9 N10 0.1(5) . . . . ?
C4 C5 N6 N2 -0.3(3) . . . . ?
C4 C5 N6 C7 176.5(3) . . . . ?
C5 N6 C7 C8 -177.5(4) . . . . ?
C5 N6 C7 C17 1.5(6) . . . . ?
N6 N2 C3 C4 -0.2(3) . . . . ?
N6 N2 C3 N9 179.0(2) . . . . ?
N6 C7 C8 N1 0.2(3) . . . . ?
N6 C7 C17 C18 16.2(4) . . . . ?
N6 C7 C17 C22 -163.8(2) . . . . ?
C7 C17 C18 C19 178.9(2) . . . . ?
C7 C17 C22 C21 -178.9(2) . . . . ?
C8 N1 N2 C3 177.5(3) . . . . ?
C8 N1 N2 N6 -0.9(3) . . . . ?
C8 C7 C17 C18 -165.1(3) . . . . ?
C8 C7 C17 C22 14.9(4) . . . . ?
N9 C3 C4 C5 -179.0(3) . . . . ?
N9 N10 C11 C12 5.8(4) . . . . ?
N9 N10 C11 C16 -173.5(2) . . . . ?
N10 C11 C12 C13 179.3(2) . . . . ?
N10 C11 C16 C15 -179.8(2) . . . . ?
C11 C12 C13 C14 1.2(4) . . . . ?
C12 C11 C16 C15 0.8(4) . . . . ?
C12 C13 C14 C15 -0.6(5) . . . . ?
C13 C14 C15 C16 0.0(5) . . . . ?
C14 C15 C16 C11 -0.2(5) . . . . ?
C16 C11 C12 C13 -1.3(4) . . . . ?
C17 C7 C8 N1 -178.7(3) . . . . ?
C17 C18 C19 C20 0.5(4) . . . . ?
C18 C17 C22 C21 1.1(4) . . . . ?
C18 C19 C20 C21 0.2(4) . . . . ?
C18 C19 C20 C23 -178.5(2) . . . . ?
C19 C20 C21 C22 -0.3(4) . . . . ?
C19 C20 C23 O24 171.1(3) . . . . ?
C19 C20 C23 O25 -8.8(4) . . . . ?
C20 C21 C22 C17 -0.4(4) . . . . ?
C20 C23 O25 C26 177.3(2) . . . . ?
C21 C20 C23 O24 -7.6(4) . . . . ?
C21 C20 C23 O25 172.5(2) . . . . ?
C22 C17 C18 C19 -1.1(4) . . . . ?
C23 C20 C21 C22 178.5(2) . . . . ?
O24 C23 O25 C26 -2.5(4) . . . . ?
